data_7130253
loop_
_publ_author_name
'Poskin, Thomas J.'
'Piscelli, Bruno A.'
'Yoshida, Keigo'
'Cordes, David Bradford'
'Slawin, Alexandra'
'Cormanich, Rodrigo A.'
'Yamada, Shigeyuki'
'O'Hagan, David'

_publ_section_title
;
 Janus faced fluorocyclohexanes for supramolecular assembly: Synthesis and
 solid state structures of equatorial mono-, di- and tri alkylated
 cyclohexanes and with tri-axial C-F bonds to impart polarity.
;
_journal_name_full 'Chemical Communications'
_journal_paper_doi 10.1039/D2CC03010A
_journal_year 2022
_chemical_absolute_configuration unk
_chemical_formula_moiety 'C33 H57 F3 O3'
_chemical_formula_sum 'C33 H57 F3 O3'
_chemical_formula_weight 558.78
_space_group_crystal_system monoclinic
_space_group_IT_number 4
_space_group_name_Hall 'P 2yb'
_space_group_name_H-M_alt 'P 1 21 1'
_atom_sites_solution_hydrogens geom
_atom_sites_solution_primary dual
_audit_creation_date 2022-05-17
_audit_creation_method
;
Olex2 1.5
(compiled 2022.04.07 svn.rca3783a0 for OlexSys, GUI svn.r6498)
;
_audit_update_record
;
2022-05-23 deposited with the CCDC.	2022-06-20 downloaded from the CCDC.
;
_cell_angle_alpha 90
_cell_angle_beta 117.937(6)
_cell_angle_gamma 90
_cell_formula_units_Z 2
_cell_length_a 19.1482(8)
_cell_length_b 4.7110(2)
_cell_length_c 19.5670(9)
_cell_measurement_reflns_used 12655
_cell_measurement_temperature 173
_cell_measurement_theta_max 67.7910
_cell_measurement_theta_min 2.6660
_cell_volume 1559.39(15)
_computing_cell_refinement 'CrysAlisPro 1.171.40.14a (Rigaku OD, 2018)'
_computing_data_collection 'CrystalClear-SM Expert 2.1 b45 (Rigaku OD, 2015)'
_computing_data_reduction 'CrysAlisPro 1.171.40.14a (Rigaku OD, 2018)'
_computing_molecular_graphics 'Olex2 1.5 (Dolomanov et al., 2009)'
_computing_publication_material 'Olex2 1.5 (Dolomanov et al., 2009)'
_computing_structure_refinement 'SHELXL 2018/3 (Sheldrick, 2015)'
_computing_structure_solution 'SHELXT 2018/2 (Sheldrick, 2018)'
_diffrn_ambient_temperature 173
_diffrn_detector 'hybrid photon counting detector'
_diffrn_measured_fraction_theta_full 0.993
_diffrn_measured_fraction_theta_max 0.987
_diffrn_measurement_details
;
List of Runs (angles in degrees, time in seconds):

  # Type    Start    End  Width  t~exp~   \w     \q     \k     \f   Frames
#--------------------------------------------------------------------------
  1  \f      0.00 200.00   0.50    5.00   0.00 -30.00   0.00    --   400
  2  \w    -72.00   1.00   0.50    5.00    --  -30.00 -72.00 -90.00  146
  3  \w   -111.00 -69.00   0.50    5.00    --  -30.00 180.00 -45.00   84
  4  \f      0.00 200.00   0.50    5.00   0.00 -67.00   0.00    --   400
  5  \w    -83.00 -11.00   0.50    5.00    --  -67.00  72.00  90.00  144
  6  \w   -133.00 -93.00   0.50    5.00    --  -67.00 180.00   0.00   80
  7  \w    -83.00 -10.00   0.50    5.00    --  -67.00  72.00 -90.00  146
  8  \w   -126.00 -86.00   0.50    5.00    --  -67.00 180.00-180.00   80
  9  \f      0.00 200.00   0.50   10.00 -25.00-110.00   0.00    --   400
 10  \w   -126.00 -20.00   0.50   10.00    -- -110.00  72.00-135.00  212
 11  \w   -126.00 -20.00   0.50   10.00    -- -110.00  72.00  45.00  212
 12  \w   -115.00 -20.00   0.50   10.00    -- -110.00  72.00 -45.00  190
 13  \w   -113.00 -23.00   0.50   10.00    -- -110.00  72.00 135.00  180
 14  \w   -141.00 -46.00   0.50   10.00    -- -110.00 180.00 -90.00  190
 15  \w   -141.00 -46.00   0.50   10.00    -- -110.00 180.00-180.00  190
 16  \w   -141.00 -59.00   0.50   10.00    -- -110.00 180.00  90.00  164
 17  \w   -141.00 -55.00   0.50   10.00    -- -110.00 180.00   0.00  172
 18  \w   -141.00 -59.00   0.50   10.00    -- -110.00 180.00  45.00  164
 19  \w   -141.00 -78.00   0.50   10.00    -- -110.00 180.00 -45.00  126
 20  \w   -140.00 -77.00   0.50   10.00    -- -110.00 180.00-135.00  126
 21  \w   -140.00 -56.00   0.50   10.00    -- -110.00 180.00 135.00  168
;
_diffrn_measurement_device 'AFC12: Kappa 4 circle'
_diffrn_measurement_device_type 'Rigaku XtaLAB P100K'
_diffrn_measurement_method '\w and \f scans'
_diffrn_measurement_specimen_support Loop
_diffrn_orient_matrix_type 'CrysAlisPro convention (1999,Acta A55,543-557)'
_diffrn_orient_matrix_UB_11 0.0408198000
_diffrn_orient_matrix_UB_12 0.2625624000
_diffrn_orient_matrix_UB_13 0.0496718000
_diffrn_orient_matrix_UB_21 -0.0630529000
_diffrn_orient_matrix_UB_22 0.1930027000
_diffrn_orient_matrix_UB_23 -0.0615958000
_diffrn_orient_matrix_UB_31 -0.0515182000
_diffrn_orient_matrix_UB_32 -0.0282157000
_diffrn_orient_matrix_UB_33 0.0409340000
_diffrn_radiation_monochromator 'Rigaku Osmic Confocal Optical System'
_diffrn_radiation_probe x-ray
_diffrn_radiation_type 'Cu K\a'
_diffrn_radiation_wavelength 1.54184
_diffrn_reflns_av_R_equivalents 0.0609
_diffrn_reflns_av_unetI/netI 0.0476
_diffrn_reflns_Laue_measured_fraction_full 0.993
_diffrn_reflns_Laue_measured_fraction_max 0.987
_diffrn_reflns_limit_h_max 16
_diffrn_reflns_limit_h_min -23
_diffrn_reflns_limit_k_max 5
_diffrn_reflns_limit_k_min -5
_diffrn_reflns_limit_l_max 23
_diffrn_reflns_limit_l_min -19
_diffrn_reflns_number 15777
_diffrn_reflns_point_group_measured_fraction_full 0.936
_diffrn_reflns_point_group_measured_fraction_max 0.929
_diffrn_reflns_theta_full 67.684
_diffrn_reflns_theta_max 68.232
_diffrn_reflns_theta_min 2.556
_diffrn_source 'Rotating Anode'
_diffrn_source_type 'Rigaku MM-007HF'
_exptl_absorpt_coefficient_mu 0.694
_exptl_absorpt_correction_T_max 1.00000
_exptl_absorpt_correction_T_min 0.41069
_exptl_absorpt_correction_type multi-scan
_exptl_absorpt_process_details
;
CrysAlisPro 1.171.40.14a (Rigaku Oxford Diffraction, 2018)
Empirical absorption correction using spherical harmonics,
 implemented in SCALE3 ABSPACK scaling algorithm.
;
_exptl_crystal_colour colourless
_exptl_crystal_colour_primary colourless
_exptl_crystal_density_diffrn 1.190
_exptl_crystal_description needle
_exptl_crystal_F_000 612
_exptl_crystal_recrystallization_method 'Re-crystallisation from solvent: Dichloromethane/pentane'
_exptl_crystal_size_max 0.54
_exptl_crystal_size_mid 0.08
_exptl_crystal_size_min 0.01
_refine_diff_density_max 1.033
_refine_diff_density_min -0.380
_refine_diff_density_rms 0.102
_refine_ls_abs_structure_details
;
 Flack x determined using 1904 quotients [(I+)-(I-)]/[(I+)+(I-)]
 (Parsons, Flack and Wagner, Acta Cryst. B69 (2013) 249-259).
;
_refine_ls_abs_structure_Flack 0.32(15)
_refine_ls_extinction_method none
_refine_ls_goodness_of_fit_ref 1.046
_refine_ls_hydrogen_treatment constr
_refine_ls_matrix_type full
_refine_ls_number_parameters 352
_refine_ls_number_reflns 5314
_refine_ls_number_restraints 1
_refine_ls_restrained_S_all 1.046
_refine_ls_R_factor_all 0.0808
_refine_ls_R_factor_gt 0.0786
_refine_ls_shift/su_max 0.000
_refine_ls_shift/su_mean 0.000
_refine_ls_structure_factor_coef Fsqd
_refine_ls_weighting_details 'w=1/[\s^2^(Fo^2^)+(0.1763P)^2^+0.0445P] where P=(Fo^2^+2Fc^2^)/3'
_refine_ls_weighting_scheme calc
_refine_ls_wR_factor_gt 0.1986
_refine_ls_wR_factor_ref 0.2025
_reflns_Friedel_coverage 0.664
_reflns_Friedel_fraction_full 0.863
_reflns_Friedel_fraction_max 0.853
_reflns_number_gt 5037
_reflns_number_total 5314
_reflns_threshold_expression 'I > 2\s(I)'
_cod_data_source_file d2cc03010a2.cif
_cod_data_source_block 16f
_cod_depositor_comments
;
The following automatic conversions were performed:

data item '_diffrn_radiation_probe' value 'X-ray' was changed to
'x-ray' in accordance with the
/home/data/users/saulius/crontab/automatic-downloads/rss-feeds/RSC/lib/dictionaries/cif_core.dic
dictionary named 'cif_core.dic' version 2.4.2 last updated on
2011-04-26.

Automatic conversion script
Id: cif_fix_values 7556 2019-12-06 15:28:31Z antanas 
;
_cod_original_cell_volume 1559.39(14)
_cod_original_sg_symbol_H-M P21
_cod_database_code 7130253
_shelx_shelxl_version_number 2018/3
_shelx_space_group_comment
;
The symmetry employed for this shelxl refinement is uniquely defined
by the following loop, which should always be used as a source of
symmetry information in preference to the above space-group names.
They are only intended as comments.
;
_shelx_estimated_absorpt_t_max 0.993
_shelx_estimated_absorpt_t_min 0.706
_olex2_refinement_description
;
1. Fixed Uiso
 At 1.2 times of:
  All C(H) groups, All C(H,H) groups
2.a Ternary CH refined with riding coordinates:
 C1(H1), C2(H2), C3(H3), C4(H4), C5(H5), C6(H6), C11(H11), C21(H21), C31(H31)
2.b Secondary CH2 refined with riding coordinates:
 C7(H7A,H7B), C8(H8A,H8B), C9(H9A,H9B), C12(H12A,H12B), C13(H13A,H13B),
 C14(H14A,H14B), C15(H15A,H15B), C16(H16A,H16B), C17(H17A,H17B), C18(H18A,H18B),
  C19(H19A,H19B), C22(H22A,H22B), C23(H23A,H23B), C24(H24A,H24B), C25(H25A,
 H25B), C26(H26A,H26B), C27(H27A,H27B), C28(H28A,H28B), C29(H29A,H29B),
 C32(H32A,H32B), C33(H33A,H33B), C34(H34A,H34B), C35(H35A,H35B), C36(H36A,H36B)
;

loop_
_space_group_symop_operation_xyz
'x, y, z'
'-x, y+1/2, -z'

loop_
_atom_site_label
_atom_site_type_symbol
_atom_site_fract_x
_atom_site_fract_y
_atom_site_fract_z
_atom_site_U_iso_or_equiv
_atom_site_adp_type
_atom_site_occupancy
_atom_site_site_symmetry_order
_atom_site_calc_flag
_atom_site_refinement_flags_posn
_atom_site_refinement_flags_adp
_atom_site_refinement_flags_occupancy
_atom_site_disorder_assembly
_atom_site_disorder_group
F2 F 0.34092(11) 0.2835(4) 0.64784(10) 0.0274(4) Uani 1 1 d . . . . .
F4 F 0.51289(11) 0.2837(4) 0.71056(11) 0.0275(4) Uani 1 1 d . . . . .
F6 F 0.41255(10) 0.2799(4) 0.54560(10) 0.0263(4) Uani 1 1 d . . . . .
O10 O 0.05050(13) 0.7076(6) 0.43292(15) 0.0357(6) Uani 1 1 d . . . . .
O20 O 0.32945(15) 0.7051(6) 0.90201(14) 0.0348(6) Uani 1 1 d . . . . .
O30 O 0.77894(15) 0.7230(7) 0.68745(16) 0.0424(7) Uani 1 1 d . . . . .
C1 C 0.34212(17) 0.6589(7) 0.56615(17) 0.0215(6) Uani 1 1 d . . . . .
H1 H 0.339377 0.870858 0.563362 0.026 Uiso 1 1 calc R U . . .
C2 C 0.35107(17) 0.5848(7) 0.64552(17) 0.0200(6) Uani 1 1 d . . . . .
H2 H 0.308462 0.682964 0.652376 0.024 Uiso 1 1 calc R U . . .
C3 C 0.43047(18) 0.6629(7) 0.71258(17) 0.0211(6) Uani 1 1 d . . . . .
H3 H 0.430787 0.874926 0.714943 0.025 Uiso 1 1 calc R U . . .
C4 C 0.50129(17) 0.5842(7) 0.70141(17) 0.0202(6) Uani 1 1 d . . . . .
H4 H 0.549176 0.681060 0.742167 0.024 Uiso 1 1 calc R U . . .
C5 C 0.49278(17) 0.6625(7) 0.62234(17) 0.0214(6) Uani 1 1 d . . . . .
H5 H 0.494743 0.874534 0.621621 0.026 Uiso 1 1 calc R U . . .
C6 C 0.41302(17) 0.5809(7) 0.55561(17) 0.0201(6) Uani 1 1 d . . . . .
H6 H 0.407540 0.674544 0.507477 0.024 Uiso 1 1 calc R U . . .
C7 C 0.26435(18) 0.5568(8) 0.49956(17) 0.0266(7) Uani 1 1 d . . . . .
H7A H 0.263201 0.611559 0.450198 0.032 Uiso 1 1 calc R U . . .
H7B H 0.262995 0.346935 0.501116 0.032 Uiso 1 1 calc R U . . .
C8 C 0.19039(19) 0.6718(9) 0.49999(19) 0.0312(7) Uani 1 1 d . . . . .
H8A H 0.188339 0.601609 0.546709 0.037 Uiso 1 1 calc R U . . .
H8B H 0.193439 0.881513 0.502950 0.037 Uiso 1 1 calc R U . . .
C9 C 0.11611(19) 0.5864(9) 0.4298(2) 0.0341(8) Uani 1 1 d . . . . .
H9A H 0.118008 0.651928 0.382586 0.041 Uiso 1 1 calc R U . . .
H9B H 0.111207 0.377037 0.427491 0.041 Uiso 1 1 calc R U . . .
C11 C -0.02409(19) 0.6013(8) 0.3762(2) 0.0298(7) Uani 1 1 d . . . . .
H11 H -0.021463 0.389241 0.377104 0.036 Uiso 1 1 calc R U . . .
C12 C -0.0448(2) 0.7006(10) 0.2950(2) 0.0369(8) Uani 1 1 d . . . . .
H12A H -0.042472 0.910444 0.294456 0.044 Uiso 1 1 calc R U . . .
H12B H -0.005242 0.625734 0.280587 0.044 Uiso 1 1 calc R U . . .
C13 C -0.1267(2) 0.6035(10) 0.2357(2) 0.0415(9) Uani 1 1 d . . . . .
H13A H -0.127056 0.394179 0.231138 0.050 Uiso 1 1 calc R U . . .
H13B H -0.139232 0.685251 0.184614 0.050 Uiso 1 1 calc R U . . .
C14 C -0.1896(2) 0.6937(11) 0.2580(3) 0.0468(10) Uani 1 1 d . . . . .
H14A H -0.194703 0.903047 0.255087 0.056 Uiso 1 1 calc R U . . .
H14B H -0.241118 0.611486 0.220949 0.056 Uiso 1 1 calc R U . . .
C15 C -0.1687(2) 0.5965(10) 0.3391(3) 0.0421(9) Uani 1 1 d . . . . .
H15A H -0.171839 0.386805 0.339747 0.050 Uiso 1 1 calc R U . . .
H15B H -0.207980 0.673972 0.353672 0.050 Uiso 1 1 calc R U . . .
C16 C -0.0859(2) 0.6905(10) 0.3991(2) 0.0402(9) Uani 1 1 d . . . . .
H16A H -0.084913 0.899646 0.404536 0.048 Uiso 1 1 calc R U . . .
H16B H -0.073305 0.606158 0.449930 0.048 Uiso 1 1 calc R U . . .
C17 C 0.44028(18) 0.5632(8) 0.79114(18) 0.0271(7) Uani 1 1 d . . . . .
H17A H 0.438005 0.353310 0.791181 0.033 Uiso 1 1 calc R U . . .
H17B H 0.493198 0.621167 0.831903 0.033 Uiso 1 1 calc R U . . .
C18 C 0.3783(2) 0.6800(9) 0.81108(19) 0.0311(7) Uani 1 1 d . . . . .
H18A H 0.379783 0.889951 0.810154 0.037 Uiso 1 1 calc R U . . .
H18B H 0.325366 0.618675 0.771009 0.037 Uiso 1 1 calc R U . . .
C19 C 0.3897(2) 0.5848(9) 0.88905(19) 0.0321(8) Uani 1 1 d . . . . .
H19A H 0.387214 0.375171 0.890571 0.038 Uiso 1 1 calc R U . . .
H19B H 0.442077 0.646895 0.929902 0.038 Uiso 1 1 calc R U . . .
C21 C 0.3196(2) 0.5822(8) 0.96309(19) 0.0290(7) Uani 1 1 d . . . . .
H21 H 0.316525 0.371439 0.956161 0.035 Uiso 1 1 calc R U . . .
C22 C 0.2411(2) 0.6862(11) 0.9548(2) 0.0402(9) Uani 1 1 d . . . . .
H22A H 0.198101 0.618786 0.904822 0.048 Uiso 1 1 calc R U . . .
H22B H 0.240574 0.896300 0.953889 0.048 Uiso 1 1 calc R U . . .
C23 C 0.2255(2) 0.5840(11) 1.0199(3) 0.0456(10) Uani 1 1 d . . . . .
H23A H 0.176797 0.675142 1.014908 0.055 Uiso 1 1 calc R U . . .
H23B H 0.216648 0.376327 1.015109 0.055 Uiso 1 1 calc R U . . .
C24 C 0.2927(3) 0.6498(10) 1.0982(2) 0.0455(10) Uani 1 1 d . . . . .
H24A H 0.282179 0.561696 1.138437 0.055 Uiso 1 1 calc R U . . .
H24B H 0.296006 0.857804 1.106445 0.055 Uiso 1 1 calc R U . . .
C25 C 0.3707(3) 0.5421(10) 1.1068(2) 0.0416(9) Uani 1 1 d . . . . .
H25A H 0.370188 0.331980 1.106312 0.050 Uiso 1 1 calc R U . . .
H25B H 0.413829 0.604656 1.157325 0.050 Uiso 1 1 calc R U . . .
C26 C 0.3871(2) 0.6494(9) 1.04242(19) 0.0343(8) Uani 1 1 d . . . . .
H26A H 0.395382 0.857349 1.047572 0.041 Uiso 1 1 calc R U . . .
H26B H 0.436225 0.560745 1.047594 0.041 Uiso 1 1 calc R U . . .
C27 C 0.56157(18) 0.5611(8) 0.60967(18) 0.0258(7) Uani 1 1 d . . . . .
H27A H 0.564437 0.351531 0.613871 0.031 Uiso 1 1 calc R U . . .
H27B H 0.550223 0.611025 0.556312 0.031 Uiso 1 1 calc R U . . .
C28 C 0.6422(2) 0.6829(10) 0.6657(2) 0.0367(8) Uani 1 1 d . . . . .
H28A H 0.640019 0.892604 0.662217 0.044 Uiso 1 1 calc R U . . .
H28B H 0.654893 0.629684 0.719265 0.044 Uiso 1 1 calc R U . . .
C29 C 0.7064(2) 0.5766(9) 0.6487(2) 0.0340(8) Uani 1 1 d . . . . .
H29A H 0.715710 0.373357 0.663008 0.041 Uiso 1 1 calc R U . . .
H29B H 0.687588 0.590346 0.592299 0.041 Uiso 1 1 calc R U . . .
C31 C 0.8385(2) 0.5955(8) 0.7562(2) 0.0336(8) Uani 1 1 d . . . . .
H31 H 0.835406 0.384797 0.749117 0.040 Uiso 1 1 calc R U . . .
C32 C 0.8303(2) 0.6653(12) 0.8271(3) 0.0461(10) Uani 1 1 d . . . . .
H32A H 0.780814 0.579401 0.821919 0.055 Uiso 1 1 calc R U . . .
H32B H 0.825787 0.873693 0.830327 0.055 Uiso 1 1 calc R U . . .
C33 C 0.8990(3) 0.5604(13) 0.9013(2) 0.0499(11) Uani 1 1 d . . . . .
H33A H 0.892893 0.630363 0.945956 0.060 Uiso 1 1 calc R U . . .
H33B H 0.898075 0.350344 0.902226 0.060 Uiso 1 1 calc R U . . .
C34 C 0.9779(2) 0.6584(12) 0.9097(2) 0.0477(10) Uani 1 1 d . . . . .
H34A H 1.020921 0.564645 0.955210 0.057 Uiso 1 1 calc R U . . .
H34B H 0.982969 0.865760 0.918863 0.057 Uiso 1 1 calc R U . . .
C35 C 0.9871(2) 0.5917(12) 0.8386(2) 0.0474(11) Uani 1 1 d . . . . .
H35A H 0.992340 0.383789 0.835119 0.057 Uiso 1 1 calc R U . . .
H35B H 1.036301 0.680937 0.844052 0.057 Uiso 1 1 calc R U . . .
C36 C 0.9175(2) 0.6969(10) 0.7643(2) 0.0415(9) Uani 1 1 d . . . . .
H36A H 0.918025 0.907021 0.763690 0.050 Uiso 1 1 calc R U . . .
H36B H 0.923498 0.628943 0.719454 0.050 Uiso 1 1 calc R U . . .

loop_
_atom_site_aniso_label
_atom_site_aniso_U_11
_atom_site_aniso_U_22
_atom_site_aniso_U_33
_atom_site_aniso_U_23
_atom_site_aniso_U_13
_atom_site_aniso_U_12
F2 0.0298(9) 0.0296(9) 0.0296(9) 0.0011(7) 0.0196(7) -0.0051(8)
F4 0.0310(9) 0.0305(9) 0.0296(9) 0.0049(8) 0.0213(8) 0.0050(8)
F6 0.0252(9) 0.0302(9) 0.0299(9) -0.0063(7) 0.0183(7) -0.0019(7)
O10 0.0173(11) 0.0543(15) 0.0371(13) -0.0102(12) 0.0140(10) 0.0018(11)
O20 0.0369(13) 0.0514(15) 0.0315(12) 0.0055(11) 0.0290(11) 0.0064(12)
O30 0.0232(12) 0.0580(17) 0.0456(14) 0.0146(13) 0.0159(11) -0.0031(12)
C1 0.0189(14) 0.0304(14) 0.0231(14) 0.0008(11) 0.0165(12) -0.0003(11)
C2 0.0172(13) 0.0293(14) 0.0209(14) -0.0008(11) 0.0150(12) -0.0017(11)
C3 0.0195(13) 0.0294(13) 0.0229(14) -0.0005(11) 0.0170(12) -0.0001(11)
C4 0.0157(13) 0.0305(14) 0.0203(13) -0.0002(11) 0.0132(11) -0.0001(11)
C5 0.0184(14) 0.0297(13) 0.0235(14) 0.0008(12) 0.0162(12) -0.0006(12)
C6 0.0185(15) 0.0295(14) 0.0183(13) 0.0001(11) 0.0138(12) 0.0005(11)
C7 0.0190(15) 0.0429(16) 0.0223(14) -0.0042(13) 0.0134(13) -0.0032(13)
C8 0.0188(15) 0.0482(17) 0.0296(16) -0.0039(14) 0.0138(13) 0.0025(14)
C9 0.0176(16) 0.056(2) 0.0331(17) -0.0045(16) 0.0158(14) 0.0041(15)
C11 0.0173(15) 0.0430(18) 0.0305(16) -0.0025(14) 0.0123(13) 0.0004(13)
C12 0.0238(15) 0.055(2) 0.0353(18) 0.0033(17) 0.0167(14) 0.0004(15)
C13 0.0316(19) 0.055(2) 0.0319(17) -0.0015(16) 0.0101(15) -0.0010(16)
C14 0.0192(15) 0.060(2) 0.053(2) 0.004(2) 0.0099(15) 0.0001(17)
C15 0.0235(17) 0.056(2) 0.056(2) -0.0009(19) 0.0258(17) -0.0018(17)
C16 0.0247(17) 0.060(2) 0.045(2) -0.0032(19) 0.0237(16) 0.0012(17)
C17 0.0217(15) 0.0460(17) 0.0210(14) -0.0004(13) 0.0161(12) -0.0005(13)
C18 0.0311(16) 0.0473(17) 0.0270(15) 0.0033(14) 0.0237(13) 0.0058(14)
C19 0.0315(17) 0.0516(19) 0.0252(15) 0.0017(15) 0.0234(14) 0.0029(15)
C21 0.0321(17) 0.0427(17) 0.0244(15) -0.0003(14) 0.0234(14) -0.0006(15)
C22 0.0318(18) 0.064(2) 0.0347(18) 0.0061(18) 0.0240(15) 0.0051(18)
C23 0.041(2) 0.066(2) 0.053(2) 0.007(2) 0.041(2) 0.0045(19)
C24 0.067(3) 0.053(2) 0.044(2) 0.0000(18) 0.048(2) -0.001(2)
C25 0.049(2) 0.057(2) 0.0268(17) 0.0016(17) 0.0243(17) -0.0029(19)
C26 0.0311(17) 0.0529(19) 0.0273(16) -0.0014(15) 0.0207(15) -0.0041(15)
C27 0.0203(15) 0.0401(15) 0.0248(14) 0.0005(14) 0.0171(12) -0.0002(14)
C28 0.0225(16) 0.0510(19) 0.0439(19) -0.0108(17) 0.0217(15) -0.0024(15)
C29 0.0200(16) 0.0548(19) 0.0323(16) -0.0012(16) 0.0165(13) -0.0017(15)
C31 0.0241(16) 0.0424(18) 0.0353(17) 0.0064(15) 0.0147(14) -0.0016(14)
C32 0.0323(19) 0.069(3) 0.049(2) 0.009(2) 0.0294(18) 0.0025(19)
C33 0.045(2) 0.078(3) 0.0353(19) 0.004(2) 0.0262(18) 0.000(2)
C34 0.038(2) 0.069(3) 0.0362(19) -0.0008(19) 0.0174(17) -0.002(2)
C35 0.0246(18) 0.078(3) 0.043(2) 0.002(2) 0.0185(17) 0.0041(19)
C36 0.0251(17) 0.065(2) 0.0390(18) 0.0010(19) 0.0186(15) -0.0005(18)

loop_
_atom_type_symbol
_atom_type_description
_atom_type_scat_dispersion_real
_atom_type_scat_dispersion_imag
_atom_type_scat_source
C C 0.0181 0.0091 'International Tables Vol C Tables 4.2.6.8 and 6.1.1.4'
H H 0.0000 0.0000 'International Tables Vol C Tables 4.2.6.8 and 6.1.1.4'
F F 0.0727 0.0534 'International Tables Vol C Tables 4.2.6.8 and 6.1.1.4'
O O 0.0492 0.0322 'International Tables Vol C Tables 4.2.6.8 and 6.1.1.4'

loop_
_geom_angle_atom_site_label_1
_geom_angle_atom_site_label_2
_geom_angle_atom_site_label_3
_geom_angle
_geom_angle_site_symmetry_1
_geom_angle_site_symmetry_3
_geom_angle_publ_flag
C9 O10 C11 114.3(3) . . ?
C19 O20 C21 115.5(3) . . ?
C29 O30 C31 116.9(3) . . ?
C2 C1 H1 105.2 . . ?
C2 C1 C7 113.4(2) . . ?
C6 C1 H1 105.2 . . ?
C6 C1 C2 113.9(3) . . ?
C6 C1 C7 112.7(2) . . ?
C7 C1 H1 105.2 . . ?
F2 C2 C1 107.9(2) . . ?
F2 C2 H2 108.8 . . ?
F2 C2 C3 107.9(2) . . ?
C1 C2 H2 108.8 . . ?
C3 C2 C1 114.5(2) . . ?
C3 C2 H2 108.8 . . ?
C2 C3 H3 105.3 . . ?
C2 C3 C4 114.7(2) . . ?
C2 C3 C17 113.3(2) . . ?
C4 C3 H3 105.3 . . ?
C4 C3 C17 111.8(3) . . ?
C17 C3 H3 105.3 . . ?
F4 C4 C3 108.7(2) . . ?
F4 C4 H4 108.7 . . ?
F4 C4 C5 107.6(2) . . ?
C3 C4 H4 108.7 . . ?
C3 C4 C5 114.2(3) . . ?
C5 C4 H4 108.7 . . ?
C4 C5 H5 105.6 . . ?
C4 C5 C27 113.5(3) . . ?
C6 C5 C4 113.4(2) . . ?
C6 C5 H5 105.6 . . ?
C6 C5 C27 112.2(2) . . ?
C27 C5 H5 105.6 . . ?
F6 C6 C1 108.1(2) . . ?
F6 C6 C5 107.9(2) . . ?
F6 C6 H6 108.5 . . ?
C1 C6 C5 115.2(2) . . ?
C1 C6 H6 108.5 . . ?
C5 C6 H6 108.5 . . ?
C1 C7 H7A 108.5 . . ?
C1 C7 H7B 108.5 . . ?
H7A C7 H7B 107.5 . . ?
C8 C7 C1 115.0(3) . . ?
C8 C7 H7A 108.5 . . ?
C8 C7 H7B 108.5 . . ?
C7 C8 H8A 109.0 . . ?
C7 C8 H8B 109.0 . . ?
H8A C8 H8B 107.8 . . ?
C9 C8 C7 112.7(3) . . ?
C9 C8 H8A 109.0 . . ?
C9 C8 H8B 109.0 . . ?
O10 C9 C8 109.6(3) . . ?
O10 C9 H9A 109.8 . . ?
O10 C9 H9B 109.8 . . ?
C8 C9 H9A 109.8 . . ?
C8 C9 H9B 109.8 . . ?
H9A C9 H9B 108.2 . . ?
O10 C11 H11 108.2 . . ?
O10 C11 C12 112.4(3) . . ?
O10 C11 C16 108.0(3) . . ?
C12 C11 H11 108.2 . . ?
C16 C11 H11 108.2 . . ?
C16 C11 C12 111.6(3) . . ?
C11 C12 H12A 109.2 . . ?
C11 C12 H12B 109.2 . . ?
H12A C12 H12B 107.9 . . ?
C13 C12 C11 112.2(3) . . ?
C13 C12 H12A 109.2 . . ?
C13 C12 H12B 109.2 . . ?
C12 C13 H13A 109.3 . . ?
C12 C13 H13B 109.3 . . ?
C12 C13 C14 111.6(3) . . ?
H13A C13 H13B 108.0 . . ?
C14 C13 H13A 109.3 . . ?
C14 C13 H13B 109.3 . . ?
C13 C14 H14A 109.4 . . ?
C13 C14 H14B 109.4 . . ?
H14A C14 H14B 108.0 . . ?
C15 C14 C13 111.1(3) . . ?
C15 C14 H14A 109.4 . . ?
C15 C14 H14B 109.4 . . ?
C14 C15 H15A 109.1 . . ?
C14 C15 H15B 109.1 . . ?
C14 C15 C16 112.7(3) . . ?
H15A C15 H15B 107.8 . . ?
C16 C15 H15A 109.1 . . ?
C16 C15 H15B 109.1 . . ?
C11 C16 C15 111.5(3) . . ?
C11 C16 H16A 109.3 . . ?
C11 C16 H16B 109.3 . . ?
C15 C16 H16A 109.3 . . ?
C15 C16 H16B 109.3 . . ?
H16A C16 H16B 108.0 . . ?
C3 C17 H17A 108.8 . . ?
C3 C17 H17B 108.8 . . ?
H17A C17 H17B 107.7 . . ?
C18 C17 C3 113.9(3) . . ?
C18 C17 H17A 108.8 . . ?
C18 C17 H17B 108.8 . . ?
C17 C18 H18A 108.9 . . ?
C17 C18 H18B 108.9 . . ?
H18A C18 H18B 107.8 . . ?
C19 C18 C17 113.2(3) . . ?
C19 C18 H18A 108.9 . . ?
C19 C18 H18B 108.9 . . ?
O20 C19 C18 108.7(3) . . ?
O20 C19 H19A 110.0 . . ?
O20 C19 H19B 110.0 . . ?
C18 C19 H19A 110.0 . . ?
C18 C19 H19B 110.0 . . ?
H19A C19 H19B 108.3 . . ?
O20 C21 H21 108.3 . . ?
O20 C21 C22 107.1(3) . . ?
O20 C21 C26 113.0(3) . . ?
C22 C21 H21 108.3 . . ?
C22 C21 C26 111.7(3) . . ?
C26 C21 H21 108.3 . . ?
C21 C22 H22A 109.1 . . ?
C21 C22 H22B 109.1 . . ?
C21 C22 C23 112.5(3) . . ?
H22A C22 H22B 107.8 . . ?
C23 C22 H22A 109.1 . . ?
C23 C22 H22B 109.1 . . ?
C22 C23 H23A 109.1 . . ?
C22 C23 H23B 109.1 . . ?
H23A C23 H23B 107.9 . . ?
C24 C23 C22 112.4(3) . . ?
C24 C23 H23A 109.1 . . ?
C24 C23 H23B 109.1 . . ?
C23 C24 H24A 109.2 . . ?
C23 C24 H24B 109.2 . . ?
C23 C24 C25 111.9(3) . . ?
H24A C24 H24B 107.9 . . ?
C25 C24 H24A 109.2 . . ?
C25 C24 H24B 109.2 . . ?
C24 C25 H25A 109.2 . . ?
C24 C25 H25B 109.2 . . ?
C24 C25 C26 111.9(3) . . ?
H25A C25 H25B 107.9 . . ?
C26 C25 H25A 109.2 . . ?
C26 C25 H25B 109.2 . . ?
C21 C26 C25 111.8(3) . . ?
C21 C26 H26A 109.3 . . ?
C21 C26 H26B 109.3 . . ?
C25 C26 H26A 109.3 . . ?
C25 C26 H26B 109.3 . . ?
H26A C26 H26B 107.9 . . ?
C5 C27 H27A 108.5 . . ?
C5 C27 H27B 108.5 . . ?
H27A C27 H27B 107.5 . . ?
C28 C27 C5 115.1(3) . . ?
C28 C27 H27A 108.5 . . ?
C28 C27 H27B 108.5 . . ?
C27 C28 H28A 109.2 . . ?
C27 C28 H28B 109.2 . . ?
H28A C28 H28B 107.9 . . ?
C29 C28 C27 111.9(3) . . ?
C29 C28 H28A 109.2 . . ?
C29 C28 H28B 109.2 . . ?
O30 C29 C28 114.8(3) . . ?
O30 C29 H29A 108.6 . . ?
O30 C29 H29B 108.6 . . ?
C28 C29 H29A 108.6 . . ?
C28 C29 H29B 108.6 . . ?
H29A C29 H29B 107.5 . . ?
O30 C31 H31 108.6 . . ?
O30 C31 C32 113.2(3) . . ?
O30 C31 C36 106.5(3) . . ?
C32 C31 H31 108.6 . . ?
C32 C31 C36 111.3(3) . . ?
C36 C31 H31 108.6 . . ?
C31 C32 H32A 108.9 . . ?
C31 C32 H32B 108.9 . . ?
C31 C32 C33 113.2(3) . . ?
H32A C32 H32B 107.8 . . ?
C33 C32 H32A 108.9 . . ?
C33 C32 H32B 108.9 . . ?
C32 C33 H33A 109.2 . . ?
C32 C33 H33B 109.2 . . ?
H33A C33 H33B 107.9 . . ?
C34 C33 C32 112.3(4) . . ?
C34 C33 H33A 109.2 . . ?
C34 C33 H33B 109.2 . . ?
C33 C34 H34A 109.2 . . ?
C33 C34 H34B 109.2 . . ?
C33 C34 C35 112.2(4) . . ?
H34A C34 H34B 107.9 . . ?
C35 C34 H34A 109.2 . . ?
C35 C34 H34B 109.2 . . ?
C34 C35 H35A 109.1 . . ?
C34 C35 H35B 109.1 . . ?
C34 C35 C36 112.5(3) . . ?
H35A C35 H35B 107.8 . . ?
C36 C35 H35A 109.1 . . ?
C36 C35 H35B 109.1 . . ?
C31 C36 C35 112.4(3) . . ?
C31 C36 H36A 109.1 . . ?
C31 C36 H36B 109.1 . . ?
C35 C36 H36A 109.1 . . ?
C35 C36 H36B 109.1 . . ?
H36A C36 H36B 107.9 . . ?

loop_
_geom_bond_atom_site_label_1
_geom_bond_atom_site_label_2
_geom_bond_distance
_geom_bond_site_symmetry_2
_geom_bond_publ_flag
F2 C2 1.436(4) . ?
F4 C4 1.431(4) . ?
F6 C6 1.431(4) . ?
O10 C9 1.407(4) . ?
O10 C11 1.427(4) . ?
O20 C19 1.410(4) . ?
O20 C21 1.418(4) . ?
O30 C29 1.412(5) . ?
O30 C31 1.426(5) . ?
C1 H1 1.0000 . ?
C1 C2 1.521(4) . ?
C1 C6 1.511(4) . ?
C1 C7 1.526(4) . ?
C2 H2 1.0000 . ?
C2 C3 1.516(4) . ?
C3 H3 1.0000 . ?
C3 C4 1.517(4) . ?
C3 C17 1.532(4) . ?
C4 H4 1.0000 . ?
C4 C5 1.523(4) . ?
C5 H5 1.0000 . ?
C5 C6 1.522(4) . ?
C5 C27 1.527(4) . ?
C6 H6 1.0000 . ?
C7 H7A 0.9900 . ?
C7 H7B 0.9900 . ?
C7 C8 1.520(4) . ?
C8 H8A 0.9900 . ?
C8 H8B 0.9900 . ?
C8 C9 1.497(5) . ?
C9 H9A 0.9900 . ?
C9 H9B 0.9900 . ?
C11 H11 1.0000 . ?
C11 C12 1.519(5) . ?
C11 C16 1.509(4) . ?
C12 H12A 0.9900 . ?
C12 H12B 0.9900 . ?
C12 C13 1.519(5) . ?
C13 H13A 0.9900 . ?
C13 H13B 0.9900 . ?
C13 C14 1.521(6) . ?
C14 H14A 0.9900 . ?
C14 H14B 0.9900 . ?
C14 C15 1.515(6) . ?
C15 H15A 0.9900 . ?
C15 H15B 0.9900 . ?
C15 C16 1.531(5) . ?
C16 H16A 0.9900 . ?
C16 H16B 0.9900 . ?
C17 H17A 0.9900 . ?
C17 H17B 0.9900 . ?
C17 C18 1.516(4) . ?
C18 H18A 0.9900 . ?
C18 H18B 0.9900 . ?
C18 C19 1.505(4) . ?
C19 H19A 0.9900 . ?
C19 H19B 0.9900 . ?
C21 H21 1.0000 . ?
C21 C22 1.515(5) . ?
C21 C26 1.517(5) . ?
C22 H22A 0.9900 . ?
C22 H22B 0.9900 . ?
C22 C23 1.516(5) . ?
C23 H23A 0.9900 . ?
C23 H23B 0.9900 . ?
C23 C24 1.501(7) . ?
C24 H24A 0.9900 . ?
C24 H24B 0.9900 . ?
C24 C25 1.511(6) . ?
C25 H25A 0.9900 . ?
C25 H25B 0.9900 . ?
C25 C26 1.520(5) . ?
C26 H26A 0.9900 . ?
C26 H26B 0.9900 . ?
C27 H27A 0.9900 . ?
C27 H27B 0.9900 . ?
C27 C28 1.526(5) . ?
C28 H28A 0.9900 . ?
C28 H28B 0.9900 . ?
C28 C29 1.501(5) . ?
C29 H29A 0.9900 . ?
C29 H29B 0.9900 . ?
C31 H31 1.0000 . ?
C31 C32 1.506(5) . ?
C31 C36 1.522(5) . ?
C32 H32A 0.9900 . ?
C32 H32B 0.9900 . ?
C32 C33 1.515(6) . ?
C33 H33A 0.9900 . ?
C33 H33B 0.9900 . ?
C33 C34 1.514(6) . ?
C34 H34A 0.9900 . ?
C34 H34B 0.9900 . ?
C34 C35 1.514(5) . ?
C35 H35A 0.9900 . ?
C35 H35B 0.9900 . ?
C35 C36 1.524(5) . ?
C36 H36A 0.9900 . ?
C36 H36B 0.9900 . ?

loop_
_geom_torsion_atom_site_label_1
_geom_torsion_atom_site_label_2
_geom_torsion_atom_site_label_3
_geom_torsion_atom_site_label_4
_geom_torsion
_geom_torsion_site_symmetry_1
_geom_torsion_site_symmetry_2
_geom_torsion_site_symmetry_3
_geom_torsion_site_symmetry_4
_geom_torsion_publ_flag
F2 C2 C3 C4 75.1(3) . . . . ?
F2 C2 C3 C17 -55.0(3) . . . . ?
F4 C4 C5 C6 74.9(3) . . . . ?
F4 C4 C5 C27 -54.7(3) . . . . ?
O10 C11 C12 C13 -176.1(3) . . . . ?
O10 C11 C16 C15 177.4(3) . . . . ?
O20 C21 C22 C23 -176.5(3) . . . . ?
O20 C21 C26 C25 173.8(3) . . . . ?
O30 C31 C32 C33 -172.9(4) . . . . ?
O30 C31 C36 C35 176.3(4) . . . . ?
C1 C2 C3 C4 -45.1(4) . . . . ?
C1 C2 C3 C17 -175.1(3) . . . . ?
C1 C7 C8 C9 174.8(3) . . . . ?
C2 C1 C6 F6 75.1(3) . . . . ?
C2 C1 C6 C5 -45.6(4) . . . . ?
C2 C1 C7 C8 58.7(4) . . . . ?
C2 C3 C4 F4 -74.4(3) . . . . ?
C2 C3 C4 C5 45.8(4) . . . . ?
C2 C3 C17 C18 -58.6(4) . . . . ?
C3 C4 C5 C6 -45.9(4) . . . . ?
C3 C4 C5 C27 -175.4(3) . . . . ?
C3 C17 C18 C19 -178.9(3) . . . . ?
C4 C3 C17 C18 169.9(3) . . . . ?
C4 C5 C6 F6 -74.6(3) . . . . ?
C4 C5 C6 C1 46.3(4) . . . . ?
C4 C5 C27 C28 -61.2(4) . . . . ?
C5 C27 C28 C29 -179.1(3) . . . . ?
C6 C1 C2 F2 -75.6(3) . . . . ?
C6 C1 C2 C3 44.6(4) . . . . ?
C6 C1 C7 C8 -170.0(3) . . . . ?
C6 C5 C27 C28 168.6(3) . . . . ?
C7 C1 C2 F2 55.2(3) . . . . ?
C7 C1 C2 C3 175.4(3) . . . . ?
C7 C1 C6 F6 -56.0(3) . . . . ?
C7 C1 C6 C5 -176.7(3) . . . . ?
C7 C8 C9 O10 -178.1(3) . . . . ?
C9 O10 C11 C12 -70.8(4) . . . . ?
C9 O10 C11 C16 165.6(3) . . . . ?
C11 O10 C9 C8 -169.5(3) . . . . ?
C11 C12 C13 C14 54.6(5) . . . . ?
C12 C11 C16 C15 53.3(5) . . . . ?
C12 C13 C14 C15 -53.7(5) . . . . ?
C13 C14 C15 C16 53.4(5) . . . . ?
C14 C15 C16 C11 -53.5(5) . . . . ?
C16 C11 C12 C13 -54.6(5) . . . . ?
C17 C3 C4 F4 56.4(3) . . . . ?
C17 C3 C4 C5 176.6(3) . . . . ?
C17 C18 C19 O20 179.8(3) . . . . ?
C19 O20 C21 C22 -166.1(3) . . . . ?
C19 O20 C21 C26 70.5(4) . . . . ?
C21 O20 C19 C18 164.8(3) . . . . ?
C21 C22 C23 C24 52.5(5) . . . . ?
C22 C21 C26 C25 53.0(5) . . . . ?
C22 C23 C24 C25 -53.0(5) . . . . ?
C23 C24 C25 C26 53.9(5) . . . . ?
C24 C25 C26 C21 -54.0(5) . . . . ?
C26 C21 C22 C23 -52.2(5) . . . . ?
C27 C5 C6 F6 55.6(3) . . . . ?
C27 C5 C6 C1 176.5(3) . . . . ?
C27 C28 C29 O30 167.6(3) . . . . ?
C29 O30 C31 C32 -84.5(4) . . . . ?
C29 O30 C31 C36 152.9(3) . . . . ?
C31 O30 C29 C28 98.4(4) . . . . ?
C31 C32 C33 C34 52.8(6) . . . . ?
C32 C31 C36 C35 52.5(5) . . . . ?
C32 C33 C34 C35 -51.5(6) . . . . ?
C33 C34 C35 C36 51.6(6) . . . . ?
C34 C35 C36 C31 -52.4(6) . . . . ?
C36 C31 C32 C33 -53.0(6) . . . . ?
